data_9001793
loop_
_publ_author_name
'Chen, J.'
'Li, R.'
'Parise, J. B.'
'Weidner, D. J.'

_publ_section_title
;
 Pressure-induced ordering in (Ni,Mg)2SiO4 olivine
 Sample: 4 GPa and 800 C, 109 min
;
_journal_name_full 'American Mineralogist'
_journal_page_first 1519
_journal_page_last 1522
_journal_volume 81
_journal_year 1996
_chemical_formula_sum 'Mg Ni O4 Si'
_chemical_name_mineral Liebenbergite
_space_group_IT_number 62
_symmetry_space_group_name_Hall '-P 2c 2ab'
_symmetry_space_group_name_H-M 'P b n m'
_cell_angle_alpha 90
_cell_angle_beta 90
_cell_angle_gamma 90
_cell_length_a 4.7322
_cell_length_b 10.1453
_cell_length_c 5.9309
_cell_formula_units_Z 4
_cell_volume 284.740
_database_code_amcsd 0001849
_exptl_crystal_density_diffrn 4.084
_cod_original_formula_sum '(Ni Mg) Si O4'
_cod_database_code 9001793

loop_
_space_group_symop_operation_xyz
x,y,z
x,y,1/2-z
-x,-y,1/2+z
1/2+x,1/2-y,1/2+z
1/2-x,1/2+y,1/2-z
1/2-x,1/2+y,z
1/2+x,1/2-y,-z
-x,-y,-z

loop_
_atom_site_label
_atom_site_fract_x
_atom_site_fract_y
_atom_site_fract_z
_atom_site_occupancy
_atom_site_U_iso_or_equiv
Ni1 0.00000 0.00000 0.00000 0.76200 0.01600
Mg1 0.00000 0.00000 0.00000 0.23800 0.01600
Ni2 0.98920 0.27620 0.25000 0.23800 0.01600
Mg2 0.98920 0.27620 0.25000 0.76200 0.01600
Si 0.42600 0.09390 0.25000 1.00000 0.01700
O1 0.76870 0.08900 0.25000 1.00000 0.01000
O2 0.22590 0.44500 0.25000 1.00000 0.01000
O3 0.28040 0.16260 0.03260 1.00000 0.01000

loop_
_cod_related_entry_id
_cod_related_entry_database
_cod_related_entry_code
1 AMCSD 0001849
